data_7218998
loop_
_publ_author_name
'Sheng, Tianlu'
'Wang, Yong'
'Song, Jinshuai'
'Ma, Xiao'
'Xue, Zhenzhen'
'Hu, Shengmin'
'Fu, Ruibiao'
'Li, Chunsen'
'Wu, Xintao'

_publ_section_title
;
 Synthesis, Crystal Structure and MMCT of New Cyanide-bridged Complexes
 cis-MII(dppm)2(CN)2(FeIIIX3)2 (M = Ru&#xFF0C;Os)
;
_journal_name_full 'RSC Adv.'
_journal_paper_doi 10.1039/C4RA13825B
_journal_year 2014
_chemical_formula_sum 'C54 H52 Br6 Cl0 Fe2 N2 O2 P4 Ru'
_chemical_formula_weight 1577.09
_chemical_name_systematic
; 
 ? 
;
_space_group_IT_number 2
_symmetry_cell_setting triclinic
_symmetry_space_group_name_Hall '-P 1'
_symmetry_space_group_name_H-M 'P -1'
_atom_sites_solution_hydrogens geom
_atom_sites_solution_primary direct
_atom_sites_solution_secondary difmap
_audit_creation_method SHELXL-97
_audit_update_record
;
2014-04-15 deposited with the CCDC.
2014-11-27 downloaded from the CCDC.
;
_cell_angle_alpha 83.673(13)
_cell_angle_beta 77.949(13)
_cell_angle_gamma 65.687(9)
_cell_formula_units_Z 2
_cell_length_a 11.701(3)
_cell_length_b 13.478(4)
_cell_length_c 21.080(8)
_cell_measurement_reflns_used 8452
_cell_measurement_temperature 123(2)
_cell_measurement_theta_max 27.4816
_cell_measurement_theta_min 2.3912
_cell_volume 2961.7(16)
_computing_cell_refinement 'CrystalClear (Rigaku Inc., 2008)'
_computing_data_collection 'CrystalClear (Rigaku Inc., 2008)'
_computing_data_reduction 'CrystalClear (Rigaku Inc., 2008)'
_computing_molecular_graphics 'Bruker SHELXTL'
_computing_publication_material 'Bruker SHELXTL'
_computing_structure_refinement 'SHELXL-97 (Sheldrick, 2008)'
_computing_structure_solution 'SHELXS-97 (Sheldrick, 2008)'
_diffrn_ambient_temperature 123(2)
_diffrn_detector_area_resol_mean 28.5714
_diffrn_measured_fraction_theta_full 0.950
_diffrn_measured_fraction_theta_max 0.950
_diffrn_measurement_device_type Saturn724+
_diffrn_measurement_method CCD_Profile_fitting
_diffrn_radiation_monochromator graphite
_diffrn_radiation_source 'fine-focus sealed tube'
_diffrn_radiation_type MoK\a
_diffrn_radiation_wavelength 0.71073
_diffrn_reflns_av_R_equivalents 0.0706
_diffrn_reflns_av_sigmaI/netI 0.0397
_diffrn_reflns_limit_h_max 13
_diffrn_reflns_limit_h_min -13
_diffrn_reflns_limit_k_max 16
_diffrn_reflns_limit_k_min -14
_diffrn_reflns_limit_l_max 25
_diffrn_reflns_limit_l_min -25
_diffrn_reflns_number 32498
_diffrn_reflns_theta_full 25.00
_diffrn_reflns_theta_max 25.00
_diffrn_reflns_theta_min 2.33
_exptl_absorpt_coefficient_mu 4.931
_exptl_absorpt_correction_T_max 1.0000
_exptl_absorpt_correction_T_min 0.7425
_exptl_absorpt_correction_type multi-scan
_exptl_absorpt_process_details 'RIGAKU/MSC(2004), CrystalClear Version 1.3.6'
_exptl_crystal_colour red
_exptl_crystal_density_diffrn 1.768
_exptl_crystal_density_method 'not measured'
_exptl_crystal_description Prism
_exptl_crystal_F_000 1544
_exptl_crystal_size_max 0.410
_exptl_crystal_size_mid 0.165
_exptl_crystal_size_min 0.087
_refine_diff_density_max 2.136
_refine_diff_density_min -2.082
_refine_diff_density_rms 0.163
_refine_ls_extinction_method none
_refine_ls_goodness_of_fit_ref 1.062
_refine_ls_hydrogen_treatment mixed
_refine_ls_matrix_type full
_refine_ls_number_parameters 714
_refine_ls_number_reflns 9897
_refine_ls_number_restraints 155
_refine_ls_restrained_S_all 1.102
_refine_ls_R_factor_all 0.0897
_refine_ls_R_factor_gt 0.0817
_refine_ls_shift/su_max 0.001
_refine_ls_shift/su_mean 0.000
_refine_ls_structure_factor_coef Fsqd
_refine_ls_weighting_details 'calc w=1/[\s^2^(Fo^2^)+(0.1498P)^2^+9.2087P] where P=(Fo^2^+2Fc^2^)/3'
_refine_ls_weighting_scheme calc
_refine_ls_wR_factor_gt 0.2200
_refine_ls_wR_factor_ref 0.2310
_reflns_number_gt 8468
_reflns_number_total 9897
_reflns_threshold_expression >2sigma(I)
_cod_data_source_file c4ra13825b2.cif
_cod_data_source_block a
_cod_depositor_comments
;
The following automatic conversions were performed:

'_exptl_absorpt_correction_type' value 'Multi-scan' changed to
'multi-scan' according to
/usr/data/users/saulius/crontab/automatic-downloads/rss-feeds/RSC/lib/dictionaries/cif_core.dic
dictionary named 'cif_core.dic' version 2.4.2 from 2011-04-26.

Automatic conversion script
Id: cif_fix_values 2935 2014-11-11 08:27:57Z andrius 
;
_cod_original_cell_volume 2961.8(17)
_cod_original_sg_symbol_H-M P-1
_cod_database_code 7218998

loop_
_symmetry_equiv_pos_as_xyz
'x, y, z'
'-x, -y, -z'

loop_
_atom_site_label
_atom_site_type_symbol
_atom_site_fract_x
_atom_site_fract_y
_atom_site_fract_z
_atom_site_U_iso_or_equiv
_atom_site_adp_type
_atom_site_occupancy
_atom_site_symmetry_multiplicity
_atom_site_calc_flag
_atom_site_refinement_flags
_atom_site_disorder_assembly
_atom_site_disorder_group
Ru1 Ru 0.84169(5) 1.17565(4) -0.26539(2) 0.02975(19) Uani 1 1 d . A .
Fe1 Fe 0.61394(9) 1.52774(7) -0.38368(5) 0.0337(3) Uani 1 1 d . . .
Fe2 Fe 0.41249(11) 1.27530(9) -0.11444(5) 0.0461(3) Uani 1 1 d . . .
C1 C 0.7714(7) 0.9312(6) -0.2686(4) 0.0394(15) Uani 1 1 d . . .
C2 C 0.8459(8) 0.8231(6) -0.2817(4) 0.0439(17) Uani 1 1 d . . .
H2A H 0.9155 0.8043 -0.3156 0.053 Uiso 1 1 calc R . .
C3 C 0.8164(10) 0.7415(7) -0.2438(5) 0.057(2) Uani 1 1 d . . .
H3A H 0.8675 0.6686 -0.2522 0.069 Uiso 1 1 calc R . .
C4 C 0.7130(11) 0.7686(8) -0.1944(5) 0.066(3) Uani 1 1 d . . .
H4A H 0.6951 0.7145 -0.1683 0.079 Uiso 1 1 calc R . .
C5 C 0.6362(11) 0.8763(9) -0.1838(6) 0.077(3) Uani 1 1 d . . .
H5A H 0.5633 0.8948 -0.1519 0.093 Uiso 1 1 calc R . .
C6 C 0.6653(9) 0.9585(7) -0.2198(5) 0.061(2) Uani 1 1 d . . .
H6A H 0.6138 1.0313 -0.2112 0.073 Uiso 1 1 calc R . .
C7 C 0.6921(7) 1.0883(6) -0.3695(4) 0.0391(15) Uani 1 1 d . . .
C8 C 0.5858(7) 1.1879(6) -0.3611(4) 0.0408(16) Uani 1 1 d . . .
H8A H 0.5710 1.2304 -0.3259 0.049 Uiso 1 1 calc R . .
C9 C 0.5024(8) 1.2234(7) -0.4051(4) 0.0518(19) Uani 1 1 d . . .
H9A H 0.4327 1.2900 -0.3994 0.062 Uiso 1 1 calc R . .
C10 C 0.5225(9) 1.1609(8) -0.4566(4) 0.057(2) Uani 1 1 d . . .
H10A H 0.4684 1.1858 -0.4868 0.069 Uiso 1 1 calc R . .
C11 C 0.6252(9) 1.0591(8) -0.4633(4) 0.055(2) Uani 1 1 d . . .
H11A H 0.6359 1.0150 -0.4969 0.065 Uiso 1 1 calc R . .
C12 C 0.7106(8) 1.0230(7) -0.4213(4) 0.0457(17) Uani 1 1 d . . .
H12A H 0.7798 0.9561 -0.4272 0.055 Uiso 1 1 calc R . .
C13 C 1.0158(7) 1.1681(5) -0.4325(3) 0.0380(15) Uani 1 1 d . . .
C14 C 0.9148(8) 1.1935(6) -0.4651(4) 0.0449(17) Uani 1 1 d . . .
H14A H 0.8490 1.1713 -0.4475 0.054 Uiso 1 1 calc R . .
C15 C 0.9117(10) 1.2525(7) -0.5243(4) 0.057(2) Uani 1 1 d . . .
H15A H 0.8442 1.2697 -0.5460 0.068 Uiso 1 1 calc R . .
C16 C 1.0109(10) 1.2848(6) -0.5499(4) 0.060(2) Uani 1 1 d . . .
H16A H 1.0108 1.3220 -0.5898 0.072 Uiso 1 1 calc R . .
C17 C 1.1082(11) 1.2628(7) -0.5174(4) 0.060(2) Uani 1 1 d . . .
H17A H 1.1720 1.2876 -0.5345 0.072 Uiso 1 1 calc R . .
C18 C 1.1130(8) 1.2036(6) -0.4589(4) 0.0458(17) Uani 1 1 d . . .
H18A H 1.1806 1.1877 -0.4374 0.055 Uiso 1 1 calc R . .
C19 C 1.1815(7) 1.0324(5) -0.3470(3) 0.0370(15) Uani 1 1 d . . .
C20 C 1.2580(7) 0.9239(6) -0.3646(4) 0.0466(18) Uani 1 1 d . . .
H20A H 1.2221 0.8826 -0.3793 0.056 Uiso 1 1 calc R . .
C21 C 1.3851(8) 0.8783(7) -0.3604(5) 0.060(2) Uani 1 1 d . . .
H21A H 1.4345 0.8069 -0.3729 0.072 Uiso 1 1 calc R . .
C22 C 1.4415(8) 0.9379(7) -0.3374(5) 0.058(2) Uani 1 1 d . . .
H22A H 1.5269 0.9057 -0.3334 0.069 Uiso 1 1 calc R . .
C23 C 1.3680(8) 1.0452(7) -0.3209(5) 0.053(2) Uani 1 1 d . . .
H23A H 1.4047 1.0863 -0.3069 0.064 Uiso 1 1 calc R . .
C24 C 1.2394(7) 1.0918(6) -0.3253(4) 0.0431(17) Uani 1 1 d . . .
H24A H 1.1908 1.1638 -0.3136 0.052 Uiso 1 1 calc R . .
C25 C 0.9992(6) 1.3620(5) -0.2658(3) 0.0350(14) Uani 1 1 d . A .
C26 C 0.9943(7) 1.3855(6) -0.3308(3) 0.0374(15) Uani 1 1 d . . .
H26A H 0.9430 1.3648 -0.3499 0.045 Uiso 1 1 calc R . .
C27 C 1.0655(8) 1.4401(6) -0.3684(4) 0.0456(17) Uani 1 1 d . . .
H27A H 1.0615 1.4558 -0.4122 0.055 Uiso 1 1 calc R . .
C28 C 1.1418(7) 1.4702(6) -0.3394(4) 0.0485(19) Uani 1 1 d . . .
H28A H 1.1886 1.5073 -0.3637 0.058 Uiso 1 1 calc R . .
C29 C 1.1488(9) 1.4458(8) -0.2756(5) 0.055(2) Uani 1 1 d . . .
H29A H 1.2022 1.4647 -0.2570 0.066 Uiso 1 1 calc R . .
C30 C 1.0771(7) 1.3928(6) -0.2377(4) 0.0433(17) Uani 1 1 d . . .
H30A H 1.0811 1.3780 -0.1939 0.052 Uiso 1 1 calc R . .
C31A C 0.7936(6) 1.3825(6) -0.1580(3) 0.047(2) Uani 0.463(17) 1 d PDU A 1
C32A C 0.6700(11) 1.4407(12) -0.1691(7) 0.049(5) Uani 0.463(17) 1 d PDU A 1
H32A H 0.6470 1.4266 -0.2057 0.058 Uiso 0.463(17) 1 calc PR A 1
C33A C 0.5806(15) 1.5189(16) -0.1270(7) 0.070(8) Uani 0.463(17) 1 d PDU A 1
H33A H 0.5022 1.5644 -0.1379 0.083 Uiso 0.463(17) 1 calc PR A 1
C34A C 0.6096(9) 1.5280(10) -0.0690(4) 0.090(4) Uani 0.463(17) 1 d PDU A 1
H34A H 0.5448 1.5577 -0.0339 0.108 Uiso 0.463(17) 1 calc PR A 1
C35A C 0.7357(11) 1.4931(15) -0.0628(8) 0.058(5) Uani 0.463(17) 1 d PDU A 1
H35A H 0.7591 1.5192 -0.0307 0.070 Uiso 0.463(17) 1 calc PR A 1
C36A C 0.8256(12) 1.4172(13) -0.1067(7) 0.050(4) Uani 0.463(17) 1 d PDU A 1
H36A H 0.9106 1.3882 -0.1018 0.060 Uiso 0.463(17) 1 calc PR A 1
C31B C 0.7936(6) 1.3825(6) -0.1580(3) 0.047(2) Uani 0.54 1 d PD A 2
C32B C 0.6980(14) 1.4697(9) -0.1783(6) 0.062(6) Uani 0.537(17) 1 d PD A 2
H32B H 0.6970 1.4832 -0.2225 0.074 Uiso 0.537(17) 1 calc PR A 2
C33B C 0.6016(17) 1.5388(12) -0.1337(6) 0.070(8) Uani 0.537(17) 1 d PD A 2
H33B H 0.5306 1.5932 -0.1475 0.084 Uiso 0.537(17) 1 calc PR A 2
C34B C 0.6096(9) 1.5280(10) -0.0690(4) 0.090(4) Uani 0.54 1 d PD A 2
H34B H 0.5619 1.5847 -0.0406 0.108 Uiso 0.537(17) 1 calc PR A 2
C35B C 0.694(3) 1.4269(18) -0.0484(6) 0.141(17) Uani 0.537(17) 1 d PD A 2
H35B H 0.6899 1.4100 -0.0042 0.169 Uiso 0.537(17) 1 calc PR A 2
C36B C 0.7827(18) 1.3517(13) -0.0926(5) 0.083(7) Uani 0.537(17) 1 d PD A 2
H36B H 0.8338 1.2824 -0.0790 0.099 Uiso 0.537(17) 1 calc PR A 2
C37 C 1.0961(8) 0.9403(7) -0.1935(4) 0.0444(18) Uani 1 1 d . A .
C38 C 1.0736(8) 0.8520(7) -0.2068(4) 0.0474(18) Uani 1 1 d . . .
H38A H 0.9916 0.8612 -0.2098 0.057 Uiso 1 1 calc R . .
C39 C 1.1739(9) 0.7488(8) -0.2156(5) 0.060(2) Uani 1 1 d . . .
H39A H 1.1597 0.6902 -0.2263 0.072 Uiso 1 1 calc R . .
C40 C 1.2943(9) 0.7354(8) -0.2082(5) 0.064(2) Uani 1 1 d . . .
H40A H 1.3606 0.6667 -0.2126 0.077 Uiso 1 1 calc R . .
C41 C 1.3170(9) 0.8216(8) -0.1946(5) 0.059(2) Uani 1 1 d . . .
H41A H 1.3986 0.8114 -0.1902 0.071 Uiso 1 1 calc R . .
C42 C 1.2188(9) 0.9243(7) -0.1873(4) 0.052(2) Uani 1 1 d . . .
H42A H 1.2350 0.9829 -0.1783 0.063 Uiso 1 1 calc R . .
C43A C 0.8739(8) 1.0576(7) -0.1024(3) 0.056(3) Uani 0.517(17) 1 d PD A 1
C44A C 0.8310(19) 0.9756(13) -0.0878(7) 0.064(6) Uani 0.517(17) 1 d PDU A 1
H44A H 0.8522 0.9241 -0.1189 0.076 Uiso 0.517(17) 1 calc PR A 1
C45A C 0.758(3) 0.9663(18) -0.0291(8) 0.106(12) Uani 0.517(17) 1 d PDU A 1
H45A H 0.7213 0.9158 -0.0226 0.127 Uiso 0.517(17) 1 calc PR A 1
C46A C 0.7409(11) 1.0328(11) 0.0194(5) 0.098(4) Uani 0.517(17) 1 d PDU A 1
H46A H 0.7184 1.0134 0.0624 0.117 Uiso 0.517(17) 1 calc PR A 1
C47A C 0.757(3) 1.1304(15) 0.0042(8) 0.103(10) Uani 0.517(17) 1 d PD A 1
H47A H 0.7215 1.1869 0.0332 0.123 Uiso 0.517(17) 1 calc PR A 1
C48A C 0.828(2) 1.1398(14) -0.0560(7) 0.092(10) Uani 0.517(17) 1 d PD A 1
H48A H 0.8467 1.2013 -0.0660 0.111 Uiso 0.517(17) 1 calc PR A 1
C43B C 0.8739(8) 1.0576(7) -0.1024(3) 0.056(3) Uani 0.48 1 d PD A 2
C44B C 0.7845(11) 1.0138(10) -0.0966(6) 0.038(4) Uani 0.483(17) 1 d PD A 2
H44B H 0.7637 0.9983 -0.1335 0.045 Uiso 0.483(17) 1 calc PR A 2
C45B C 0.7259(16) 0.9929(14) -0.0356(5) 0.050(5) Uani 0.483(17) 1 d PDU A 2
H45B H 0.6766 0.9524 -0.0311 0.060 Uiso 0.483(17) 1 calc PR A 2
C46B C 0.7409(11) 1.0328(11) 0.0194(5) 0.098(4) Uani 0.48 1 d PDU A 2
H46B H 0.6787 1.0537 0.0566 0.117 Uiso 0.483(17) 1 calc PR A 2
C47B C 0.8600(16) 1.038(2) 0.0118(6) 0.080(8) Uani 0.483(17) 1 d PD A 2
H47B H 0.8959 1.0305 0.0484 0.096 Uiso 0.483(17) 1 calc PR A 2
C48B C 0.9263(13) 1.0525(15) -0.0485(5) 0.048(5) Uani 0.483(17) 1 d PD A 2
H48B H 1.0037 1.0590 -0.0526 0.058 Uiso 0.483(17) 1 calc PR A 2
C49 C 1.0243(8) 1.1739(6) -0.1756(4) 0.0417(16) Uani 1 1 d . A .
H49A H 1.0169 1.1899 -0.1308 0.050 Uiso 1 1 calc R . .
H49B H 1.1119 1.1531 -0.1978 0.050 Uiso 1 1 calc R . .
C50 C 0.9659(7) 0.9845(5) -0.3628(4) 0.0379(15) Uani 1 1 d . . .
H50A H 0.9646 0.9757 -0.4076 0.045 Uiso 1 1 calc R . .
H50B H 1.0191 0.9157 -0.3445 0.045 Uiso 1 1 calc R . .
C51 C 0.7510(6) 1.2993(5) -0.3209(3) 0.0312(13) Uani 1 1 d . . .
C52 C 0.6806(6) 1.2164(5) -0.2012(3) 0.0313(13) Uani 1 1 d . . .
N1 N 0.6974(6) 1.3795(5) -0.3499(3) 0.0389(13) Uani 1 1 d . . .
N2 N 0.5828(6) 1.2392(5) -0.1659(3) 0.0380(13) Uani 1 1 d . . .
P1 P 0.80364(17) 1.04371(13) -0.31356(9) 0.0331(4) Uani 1 1 d . . .
P2 P 1.01420(17) 1.09665(13) -0.35331(8) 0.0328(4) Uani 1 1 d . . .
P3 P 0.91077(17) 1.28689(15) -0.21814(8) 0.0341(4) Uani 1 1 d . . .
P4 P 0.96047(19) 1.07164(16) -0.18286(9) 0.0400(4) Uani 1 1 d . . .
Br1 Br 0.69166(13) 1.53949(9) -0.49241(5) 0.0875(4) Uani 1 1 d . . .
Br2 Br 0.39542(9) 1.57950(9) -0.36291(7) 0.0767(4) Uani 1 1 d . . .
Br3 Br 0.67113(10) 1.63654(7) -0.32962(6) 0.0714(4) Uani 1 1 d . . .
Br4 Br 0.42161(13) 1.22601(10) -0.00694(5) 0.0804(4) Uani 1 1 d . . .
Br5 Br 0.29444(11) 1.46024(8) -0.12795(5) 0.0727(3) Uani 1 1 d . . .
Br6 Br 0.33147(9) 1.17023(8) -0.15820(6) 0.0657(3) Uani 1 1 d . . .
C53 C 0.9385(12) 0.692(2) 0.0253(8) 0.201(14) Uani 1 1 d D . .
H53A H 0.8623 0.6964 0.0125 0.301 Uiso 1 1 d R . .
H53B H 0.9228 0.7295 0.0643 0.301 Uiso 1 1 d R . .
H53C H 0.9966 0.6184 0.0329 0.301 Uiso 1 1 d R . .
C54 C 0.9185(13) 0.5758(10) -0.0913(8) 0.111(6) Uani 1 1 d D . .
H54A H 0.9784 0.5244 -0.1229 0.166 Uiso 1 1 d R . .
H54B H 0.8333 0.5973 -0.0988 0.166 Uiso 1 1 d R . .
H54C H 0.9222 0.5437 -0.0484 0.166 Uiso 1 1 d R . .
O1 O 1.0229(12) 0.7219(10) -0.0334(5) 0.208(10) Uani 1 1 d DU . .
H1 H 1.0161 0.7818 -0.0202 0.249 Uiso 1 1 d R . .
O2 O 0.9409(8) 0.6561(11) -0.1056(5) 0.114(4) Uani 1 1 d D . .
H2 H 1.0101 0.6455 -0.1322 0.137 Uiso 1 1 d R . .

loop_
_atom_site_aniso_label
_atom_site_aniso_U_11
_atom_site_aniso_U_22
_atom_site_aniso_U_33
_atom_site_aniso_U_23
_atom_site_aniso_U_13
_atom_site_aniso_U_12
Ru1 0.0340(3) 0.0291(3) 0.0297(3) 0.0060(2) -0.0043(2) -0.0185(2)
Fe1 0.0317(5) 0.0287(5) 0.0397(5) 0.0059(4) -0.0077(4) -0.0120(4)
Fe2 0.0398(6) 0.0447(6) 0.0423(6) 0.0005(5) 0.0070(5) -0.0128(5)
C1 0.041(4) 0.034(4) 0.049(4) 0.009(3) -0.012(3) -0.022(3)
C2 0.054(5) 0.036(4) 0.046(4) 0.005(3) -0.008(3) -0.024(3)
C3 0.080(6) 0.038(4) 0.071(6) 0.009(4) -0.027(5) -0.038(4)
C4 0.085(7) 0.058(6) 0.074(6) 0.021(5) -0.007(5) -0.057(5)
C5 0.084(7) 0.070(7) 0.084(7) 0.015(5) 0.016(6) -0.055(6)
C6 0.053(5) 0.041(4) 0.083(6) 0.004(4) 0.012(4) -0.027(4)
C7 0.037(4) 0.036(4) 0.047(4) 0.002(3) -0.008(3) -0.017(3)
C8 0.048(4) 0.034(3) 0.044(4) 0.007(3) -0.011(3) -0.021(3)
C9 0.044(4) 0.050(4) 0.060(5) 0.008(4) -0.017(4) -0.016(4)
C10 0.064(5) 0.063(5) 0.055(5) 0.017(4) -0.031(4) -0.031(5)
C11 0.071(6) 0.065(5) 0.042(4) 0.007(4) -0.022(4) -0.038(5)
C12 0.050(4) 0.048(4) 0.047(4) -0.002(3) -0.013(3) -0.025(4)
C13 0.047(4) 0.021(3) 0.035(3) 0.003(2) 0.005(3) -0.009(3)
C14 0.053(5) 0.034(4) 0.039(4) 0.004(3) -0.005(3) -0.012(3)
C15 0.082(6) 0.039(4) 0.034(4) -0.001(3) -0.002(4) -0.012(4)
C16 0.092(7) 0.028(4) 0.040(4) 0.003(3) 0.006(4) -0.014(4)
C17 0.085(7) 0.042(4) 0.044(5) 0.007(3) 0.013(4) -0.030(4)
C18 0.046(4) 0.037(4) 0.050(4) 0.005(3) 0.001(3) -0.018(3)
C19 0.037(4) 0.032(3) 0.040(4) 0.012(3) -0.003(3) -0.017(3)
C20 0.041(4) 0.033(4) 0.061(5) 0.008(3) -0.002(3) -0.016(3)
C21 0.046(5) 0.035(4) 0.083(6) 0.005(4) -0.004(4) -0.006(3)
C22 0.039(4) 0.054(5) 0.077(6) 0.017(4) -0.010(4) -0.020(4)
C23 0.038(4) 0.058(5) 0.066(5) 0.006(4) 0.000(4) -0.028(4)
C24 0.041(4) 0.033(4) 0.051(4) 0.007(3) 0.002(3) -0.017(3)
C25 0.031(3) 0.025(3) 0.045(4) 0.001(3) 0.000(3) -0.010(3)
C26 0.041(4) 0.037(4) 0.038(4) 0.002(3) -0.005(3) -0.021(3)
C27 0.048(4) 0.047(4) 0.045(4) 0.002(3) -0.003(3) -0.026(4)
C28 0.039(4) 0.041(4) 0.067(5) 0.011(4) -0.007(4) -0.022(3)
C29 0.059(5) 0.060(5) 0.064(5) 0.011(4) -0.016(4) -0.042(4)
C30 0.046(4) 0.046(4) 0.049(4) 0.009(3) -0.014(3) -0.030(3)
C31A 0.047(4) 0.063(5) 0.040(4) -0.006(3) 0.000(3) -0.034(4)
C32A 0.063(8) 0.029(8) 0.053(8) 0.003(6) -0.008(6) -0.020(6)
C33A 0.083(12) 0.044(12) 0.063(11) -0.008(9) -0.005(10) -0.010(10)
C34A 0.076(7) 0.100(8) 0.062(6) -0.019(6) 0.013(5) -0.012(6)
C35A 0.065(8) 0.059(8) 0.052(8) -0.020(6) -0.004(6) -0.026(6)
C36A 0.051(7) 0.055(7) 0.046(7) -0.009(6) 0.001(6) -0.026(6)
C31B 0.047(4) 0.063(5) 0.040(4) -0.006(3) 0.000(3) -0.034(4)
C32B 0.110(16) 0.005(6) 0.054(10) 0.001(6) -0.029(10) -0.001(8)
C33B 0.088(15) 0.009(7) 0.108(19) -0.010(8) -0.043(14) 0.000(8)
C34B 0.076(7) 0.100(8) 0.062(6) -0.019(6) 0.013(5) -0.012(6)
C35B 0.13(3) 0.15(3) 0.045(12) 0.001(15) 0.031(14) 0.01(2)
C36B 0.068(13) 0.088(15) 0.055(11) -0.004(10) 0.016(9) -0.007(11)
C37 0.050(4) 0.052(4) 0.044(4) 0.025(3) -0.015(3) -0.035(4)
C38 0.045(4) 0.046(4) 0.055(5) 0.011(3) -0.017(4) -0.021(3)
C39 0.063(6) 0.051(5) 0.070(6) 0.012(4) -0.017(5) -0.028(4)
C40 0.056(5) 0.055(5) 0.075(6) 0.026(5) -0.016(5) -0.021(4)
C41 0.049(5) 0.057(5) 0.077(6) 0.028(4) -0.023(4) -0.027(4)
C42 0.058(5) 0.062(5) 0.057(5) 0.027(4) -0.026(4) -0.043(4)
C43A 0.064(6) 0.085(6) 0.038(4) 0.034(4) -0.020(4) -0.052(5)
C44A 0.062(10) 0.053(9) 0.078(10) 0.001(7) 0.011(7) -0.037(8)
C45A 0.094(15) 0.095(15) 0.130(16) 0.008(9) 0.008(9) -0.055(10)
C46A 0.092(6) 0.127(7) 0.086(6) 0.033(5) -0.008(5) -0.067(5)
C47A 0.13(3) 0.14(2) 0.041(11) -0.012(13) 0.029(13) -0.08(2)
C48A 0.13(2) 0.14(2) 0.040(10) 0.019(12) 0.012(12) -0.11(2)
C43B 0.064(6) 0.085(6) 0.038(4) 0.034(4) -0.020(4) -0.052(5)
C44B 0.020(7) 0.017(7) 0.060(10) 0.017(6) 0.002(6) 0.000(6)
C45B 0.037(7) 0.037(7) 0.070(9) 0.018(6) 0.014(6) -0.023(6)
C46B 0.092(6) 0.127(7) 0.086(6) 0.033(5) -0.008(5) -0.067(5)
C47B 0.073(14) 0.14(2) 0.036(10) 0.038(12) -0.021(9) -0.052(15)
C48B 0.037(9) 0.072(12) 0.036(8) 0.017(7) -0.010(6) -0.024(8)
C49 0.047(4) 0.052(4) 0.040(4) 0.011(3) -0.018(3) -0.032(4)
C50 0.042(4) 0.027(3) 0.041(4) 0.003(3) 0.001(3) -0.016(3)
C51 0.036(3) 0.024(3) 0.033(3) -0.001(2) 0.002(3) -0.014(3)
C52 0.037(4) 0.032(3) 0.032(3) 0.007(3) -0.008(3) -0.022(3)
N1 0.043(3) 0.031(3) 0.041(3) 0.003(2) -0.006(3) -0.015(3)
N2 0.035(3) 0.038(3) 0.039(3) -0.002(2) -0.004(3) -0.013(2)
P1 0.0362(9) 0.0289(8) 0.0379(9) 0.0046(7) -0.0066(7) -0.0179(7)
P2 0.0342(9) 0.0257(8) 0.0359(9) 0.0064(6) -0.0010(7) -0.0138(7)
P3 0.0389(9) 0.0400(9) 0.0309(8) 0.0025(7) -0.0036(7) -0.0254(8)
P4 0.0445(10) 0.0474(10) 0.0399(10) 0.0182(8) -0.0138(8) -0.0321(9)
Br1 0.0954(8) 0.0694(7) 0.0473(5) 0.0182(5) 0.0108(5) 0.0011(6)
Br2 0.0343(5) 0.0688(6) 0.1283(10) -0.0150(6) -0.0020(5) -0.0249(4)
Br3 0.0696(6) 0.0362(5) 0.1201(9) -0.0033(5) -0.0558(6) -0.0141(4)
Br4 0.0968(8) 0.0825(7) 0.0449(5) 0.0109(5) 0.0030(5) -0.0295(6)
Br5 0.0760(7) 0.0465(5) 0.0679(6) -0.0034(4) -0.0023(5) -0.0017(4)
Br6 0.0425(5) 0.0683(6) 0.0915(7) 0.0028(5) -0.0109(5) -0.0290(4)
C53 0.034(7) 0.33(3) 0.21(2) 0.14(2) -0.047(10) -0.065(12)
C54 0.067(8) 0.091(10) 0.117(12) 0.007(9) -0.030(8) 0.029(7)
O1 0.196(14) 0.194(14) 0.077(7) -0.039(8) -0.064(8) 0.104(12)
O2 0.055(5) 0.171(11) 0.101(7) 0.022(7) 0.010(4) -0.047(6)

loop_
_atom_type_symbol
_atom_type_description
_atom_type_scat_dispersion_real
_atom_type_scat_dispersion_imag
_atom_type_scat_source
C C 0.0033 0.0016 'International Tables Vol C Tables 4.2.6.8 and 6.1.1.4'
H H 0.0000 0.0000 'International Tables Vol C Tables 4.2.6.8 and 6.1.1.4'
N N 0.0061 0.0033 'International Tables Vol C Tables 4.2.6.8 and 6.1.1.4'
O O 0.0106 0.0060 'International Tables Vol C Tables 4.2.6.8 and 6.1.1.4'
P P 0.1023 0.0942 'International Tables Vol C Tables 4.2.6.8 and 6.1.1.4'
Fe Fe 0.3463 0.8444 'International Tables Vol C Tables 4.2.6.8 and 6.1.1.4'
Ru Ru -1.2594 0.8363 'International Tables Vol C Tables 4.2.6.8 and 6.1.1.4'
Br Br -0.2901 2.4595 'International Tables Vol C Tables 4.2.6.8 and 6.1.1.4'
Cl Cl 0.1484 0.1585 'International Tables Vol C Tables 4.2.6.8 and 6.1.1.4'

loop_
_geom_angle_atom_site_label_1
_geom_angle_atom_site_label_2
_geom_angle_atom_site_label_3
_geom_angle
C51 Ru1 C52 88.0(3)
C51 Ru1 P3 90.65(19)
C52 Ru1 P3 92.58(18)
C51 Ru1 P1 95.58(19)
C52 Ru1 P1 93.50(18)
P3 Ru1 P1 171.44(7)
C51 Ru1 P2 92.21(19)
C52 Ru1 P2 164.78(18)
P3 Ru1 P2 102.63(7)
P1 Ru1 P2 71.33(6)
C51 Ru1 P4 161.33(19)
C52 Ru1 P4 90.34(19)
P3 Ru1 P4 70.84(7)
P1 Ru1 P4 103.09(7)
P2 Ru1 P4 94.21(7)
N1 Fe1 Br1 110.32(19)
N1 Fe1 Br2 109.74(19)
Br1 Fe1 Br2 111.96(7)
N1 Fe1 Br3 105.74(19)
Br1 Fe1 Br3 107.83(7)
Br2 Fe1 Br3 111.06(6)
N2 Fe2 Br4 111.07(19)
N2 Fe2 Br5 108.36(18)
Br4 Fe2 Br5 111.75(6)
N2 Fe2 Br6 104.17(18)
Br4 Fe2 Br6 109.55(6)
Br5 Fe2 Br6 111.69(7)
C2 C1 C6 119.8(7)
C2 C1 P1 123.4(6)
C6 C1 P1 116.8(6)
C1 C2 C3 119.8(8)
C1 C2 H2A 120.1
C3 C2 H2A 120.1
C4 C3 C2 120.4(8)
C4 C3 H3A 119.8
C2 C3 H3A 119.8
C3 C4 C5 119.2(7)
C3 C4 H4A 120.4
C5 C4 H4A 120.4
C4 C5 C6 121.3(10)
C4 C5 H5A 119.3
C6 C5 H5A 119.3
C1 C6 C5 119.4(9)
C1 C6 H6A 120.3
C5 C6 H6A 120.3
C8 C7 C12 119.2(7)
C8 C7 P1 120.4(6)
C12 C7 P1 120.4(6)
C9 C8 C7 120.3(7)
C9 C8 H8A 119.8
C7 C8 H8A 119.8
C10 C9 C8 120.4(8)
C10 C9 H9A 119.8
C8 C9 H9A 119.8
C9 C10 C11 119.3(8)
C9 C10 H10A 120.3
C11 C10 H10A 120.3
C12 C11 C10 121.5(8)
C12 C11 H11A 119.3
C10 C11 H11A 119.3
C11 C12 C7 119.2(8)
C11 C12 H12A 120.4
C7 C12 H12A 120.4
C14 C13 C18 119.3(7)
C14 C13 P2 119.6(5)
C18 C13 P2 120.9(6)
C13 C14 C15 120.3(8)
C13 C14 H14A 119.8
C15 C14 H14A 119.8
C16 C15 C14 119.1(9)
C16 C15 H15A 120.5
C14 C15 H15A 120.5
C17 C16 C15 120.9(8)
C17 C16 H16A 119.6
C15 C16 H16A 119.6
C16 C17 C18 120.6(9)
C16 C17 H17A 119.7
C18 C17 H17A 119.7
C17 C18 C13 119.7(9)
C17 C18 H18A 120.1
C13 C18 H18A 120.1
C24 C19 C20 117.9(7)
C24 C19 P2 120.0(5)
C20 C19 P2 122.1(6)
C21 C20 C19 120.6(8)
C21 C20 H20A 119.7
C19 C20 H20A 119.7
C20 C21 C22 121.0(8)
C20 C21 H21A 119.5
C22 C21 H21A 119.5
C23 C22 C21 118.9(8)
C23 C22 H22A 120.5
C21 C22 H22A 120.5
C22 C23 C24 120.2(8)
C22 C23 H23A 119.9
C24 C23 H23A 119.9
C23 C24 C19 121.2(7)
C23 C24 H24A 119.4
C19 C24 H24A 119.4
C26 C25 C30 119.0(6)
C26 C25 P3 120.6(5)
C30 C25 P3 120.4(6)
C25 C26 C27 121.0(7)
C25 C26 H26A 119.5
C27 C26 H26A 119.5
C28 C27 C26 118.9(7)
C28 C27 H27A 120.5
C26 C27 H27A 120.5
C29 C28 C27 120.4(7)
C29 C28 H28A 119.8
C27 C28 H28A 119.8
C28 C29 C30 120.9(8)
C28 C29 H29A 119.6
C30 C29 H29A 119.6
C29 C30 C25 119.7(7)
C29 C30 H30A 120.1
C25 C30 H30A 120.1
C32A C31A C36A 115.9(8)
C32A C31A P3 119.5(7)
C36A C31A P3 123.4(6)
C33A C32A C31A 121.4(11)
C33A C32A H32A 119.3
C31A C32A H32A 119.3
C34A C33A C32A 118.7(11)
C34A C33A H33A 120.7
C32A C33A H33A 120.7
C33A C34A C35A 119.8(10)
C33A C34A H34A 120.1
C35A C34A H34A 120.1
C34A C35A C36A 116.7(10)
C34A C35A H35A 121.7
C36A C35A H35A 121.7
C35A C36A C31A 122.6(10)
C35A C36A H36A 118.7
C31A C36A H36A 118.7
C33B C32B H32B 119.9
C32B C33B H33B 119.7
C36B C35B H35B 119.5
C35B C36B H36B 120.9
C38 C37 C42 119.1(8)
C38 C37 P4 117.5(6)
C42 C37 P4 123.4(6)
C37 C38 C39 120.3(8)
C37 C38 H38A 119.8
C39 C38 H38A 119.8
C40 C39 C38 119.1(9)
C40 C39 H39A 120.5
C38 C39 H39A 120.5
C41 C40 C39 120.9(9)
C41 C40 H40A 119.6
C39 C40 H40A 119.6
C40 C41 C42 120.2(8)
C40 C41 H41A 119.9
C42 C41 H41A 119.9
C41 C42 C37 120.3(8)
C41 C42 H42A 119.8
C37 C42 H42A 119.8
C44A C43A C48A 116.4(8)
C44A C43A P4 120.9(8)
C48A C43A P4 121.8(6)
C45A C44A C43A 122.8(11)
C45A C44A H44A 118.6
C43A C44A H44A 118.6
C46A C45A C44A 118.5(11)
C46A C45A H45A 120.7
C44A C45A H45A 120.7
C45A C46A C47A 119.7(10)
C45A C46A H46A 120.1
C47A C46A H46A 120.1
C48A C47A C46A 117.6(10)
C48A C47A H47A 121.2
C46A C47A H47A 121.2
C47A C48A C43A 121.2(10)
C47A C48A H48A 119.4
C43A C48A H48A 119.4
C45B C44B H44B 120.2
C44B C45B H45B 120.0
C48B C47B H47B 119.0
C47B C48B H48B 121.0
P3 C49 P4 96.5(3)
P3 C49 H49A 112.4
P4 C49 H49A 112.4
P3 C49 H49B 112.4
P4 C49 H49B 112.4
H49A C49 H49B 110.0
P1 C50 P2 97.0(3)
P1 C50 H50A 112.4
P2 C50 H50A 112.4
P1 C50 H50B 112.4
P2 C50 H50B 112.4
H50A C50 H50B 109.9
N1 C51 Ru1 173.6(6)
N2 C52 Ru1 176.2(6)
C51 N1 Fe1 167.8(6)
C52 N2 Fe2 174.2(6)
C7 P1 C1 102.5(3)
C7 P1 C50 107.1(4)
C1 P1 C50 107.2(3)
C7 P1 Ru1 119.3(2)
C1 P1 Ru1 124.1(3)
C50 P1 Ru1 94.8(2)
C19 P2 C13 103.2(3)
C19 P2 C50 106.2(3)
C13 P2 C50 105.6(3)
C19 P2 Ru1 125.3(2)
C13 P2 Ru1 119.8(2)
C50 P2 Ru1 93.8(2)
C25 P3 C31A 104.9(3)
C25 P3 C49 106.9(3)
C31A P3 C49 108.5(3)
C25 P3 Ru1 122.8(2)
C31A P3 Ru1 117.0(2)
C49 P3 Ru1 95.4(2)
C43A P4 C37 103.1(4)
C43A P4 C49 105.5(4)
C37 P4 C49 106.9(4)
C43A P4 Ru1 118.8(3)
C37 P4 Ru1 125.9(3)
C49 P4 Ru1 93.7(2)
O1 C53 H53A 109.3
O1 C53 H53B 115.1
H53A C53 H53B 113.7
O1 C53 H53C 98.4
H53A C53 H53C 113.7
H53B C53 H53C 105.7
O2 C54 H54A 103.2
O2 C54 H54B 104.4
H54A C54 H54B 110.3
O2 C54 H54C 120.5
H54A C54 H54C 110.3
H54B C54 H54C 107.8
C53 O1 H1 98.9
C54 O2 H2 114.6

loop_
_geom_bond_atom_site_label_1
_geom_bond_atom_site_label_2
_geom_bond_distance
Ru1 C51 1.975(7)
Ru1 C52 1.983(7)
Ru1 P3 2.3572(18)
Ru1 P1 2.3728(18)
Ru1 P2 2.3973(19)
Ru1 P4 2.407(2)
Fe1 N1 1.955(6)
Fe1 Br1 2.2964(16)
Fe1 Br2 2.3124(15)
Fe1 Br3 2.3220(13)
Fe2 N2 1.950(6)
Fe2 Br4 2.3019(17)
Fe2 Br5 2.3184(16)
Fe2 Br6 2.3482(16)
C1 C2 1.379(11)
C1 C6 1.380(12)
C1 P1 1.830(7)
C2 C3 1.405(11)
C2 H2A 0.9300
C3 C4 1.370(15)
C3 H3A 0.9300
C4 C5 1.370(16)
C4 H4A 0.9300
C5 C6 1.393(12)
C5 H5A 0.9300
C6 H6A 0.9300
C7 C8 1.402(11)
C7 C12 1.404(11)
C7 P1 1.815(8)
C8 C9 1.392(11)
C8 H8A 0.9300
C9 C10 1.371(13)
C9 H9A 0.9300
C10 C11 1.399(14)
C10 H10A 0.9300
C11 C12 1.376(11)
C11 H11A 0.9300
C12 H12A 0.9300
C13 C14 1.392(11)
C13 C18 1.400(11)
C13 P2 1.833(7)
C14 C15 1.402(11)
C14 H14A 0.9300
C15 C16 1.390(15)
C15 H15A 0.9300
C16 C17 1.363(15)
C16 H16A 0.9300
C17 C18 1.392(12)
C17 H17A 0.9300
C18 H18A 0.9300
C19 C24 1.403(11)
C19 C20 1.407(11)
C19 P2 1.813(7)
C20 C21 1.375(12)
C20 H20A 0.9300
C21 C22 1.403(14)
C21 H21A 0.9300
C22 C23 1.384(13)
C22 H22A 0.9300
C23 C24 1.391(12)
C23 H23A 0.9300
C24 H24A 0.9300
C25 C26 1.380(10)
C25 C30 1.394(10)
C25 P3 1.819(7)
C26 C27 1.401(10)
C26 H26A 0.9300
C27 C28 1.385(12)
C27 H27A 0.9300
C28 C29 1.361(13)
C28 H28A 0.9300
C29 C30 1.393(11)
C29 H29A 0.9300
C30 H30A 0.9300
C31A C32A 1.389(9)
C31A C36A 1.397(9)
C31A P3 1.824(7)
C32A C33A 1.379(10)
C32A H32A 0.9300
C33A C34A 1.366(10)
C33A H33A 0.9300
C34A C35A 1.382(9)
C34A H34A 0.9300
C35A C36A 1.389(9)
C35A H35A 0.9300
C36A H36A 0.9300
C32B C33B 1.383(9)
C32B H32B 0.9300
C33B H33B 0.9300
C35B C36B 1.383(10)
C35B H35B 0.9300
C36B H36B 0.9300
C37 C38 1.388(11)
C37 C42 1.394(11)
C37 P4 1.824(9)
C38 C39 1.402(13)
C38 H38A 0.9300
C39 C40 1.386(14)
C39 H39A 0.9300
C40 C41 1.365(14)
C40 H40A 0.9300
C41 C42 1.388(14)
C41 H41A 0.9300
C42 H42A 0.9300
C43A C44A 1.373(9)
C43A C48A 1.415(9)
C43A P4 1.820(7)
C44A C45A 1.373(10)
C44A H44A 0.9300
C45A C46A 1.362(10)
C45A H45A 0.9300
C46A C47A 1.398(9)
C46A H46A 0.9300
C47A C48A 1.389(9)
C47A H47A 0.9300
C48A H48A 0.9300
C44B C45B 1.383(9)
C44B H44B 0.9300
C45B H45B 0.9300
C47B C48B 1.385(9)
C47B H47B 0.9300
C48B H48B 0.9300
C49 P3 1.849(8)
C49 P4 1.851(7)
C49 H49A 0.9700
C49 H49B 0.9700
C50 P1 1.852(7)
C50 P2 1.860(7)
C50 H50A 0.9700
C50 H50B 0.9700
C51 N1 1.181(9)
C52 N2 1.168(9)
C53 O1 1.545(15)
C53 H53A 0.9600
C53 H53B 0.9600
C53 H53C 0.9600
C54 O2 1.208(13)
C54 H54A 0.9600
C54 H54B 0.9600
C54 H54C 0.9601
O1 H1 0.8501
O2 H2 0.8500
